data_1503452
loop_
_publ_author_name
'Shao, Meng'
'Wang, Ying'
'Liu, Zhong'
'Zhang, Dong-Mei'
'Cao, Hui-Hui'
'Jiang, Ren-Wang'
'Fan, Chun-Lin'
'Zhang, Xiao-Qi'
'Chen, He-Ru'
'Yao, Xin-Sheng'
'Ye, Wen-Cai'

_publ_section_title
;
 Psiguadials A and B, two novel meroterpenoids with unusual skeletons from
 the leaves of Psidium guajava.
;
_journal_issue 21
_journal_name_full 'Organic letters'
_journal_page_first 5040
_journal_page_last 5043
_journal_paper_doi 10.1021/ol102179u
_journal_volume 12
_journal_year 2010
_chemical_absolute_configuration ad
_chemical_formula_sum 'C30 H34 O5'
_chemical_formula_weight 474.57
_chemical_name_common 'psidial A'
_chemical_name_systematic
; 
 ? 
;
_space_group_IT_number 92
_symmetry_cell_setting tetragonal
_symmetry_space_group_name_Hall 'P 4abw 2nw'
_symmetry_space_group_name_H-M 'P 41 21 2'
_atom_sites_solution_hydrogens geom
_atom_sites_solution_primary direct
_atom_sites_solution_secondary difmap
_audit_creation_method SHELXL-97
_cell_angle_alpha 90.00
_cell_angle_beta 90.00
_cell_angle_gamma 90.00
_cell_formula_units_Z 8
_cell_length_a 11.14980(10)
_cell_length_b 11.14980(10)
_cell_length_c 40.4482(8)
_cell_measurement_reflns_used 8734
_cell_measurement_temperature 150(2)
_cell_measurement_theta_max 62.50
_cell_measurement_theta_min 4.11
_cell_volume 5028.44(12)
_computing_cell_refinement 'Oxford CrysAlisPro'
_computing_data_collection 'Oxford CrysAlisPro'
_computing_data_reduction 'XPREP in SHELXTL (Sheldrick, 1997)'
_computing_molecular_graphics 'XP (Siemens, 1998b)'
_computing_publication_material 'SHELXTL (Sheldrick, 1997)'
_computing_structure_refinement 'SHELXL-97 (Sheldrick, 1997)'
_computing_structure_solution 'SHELXS-97 (Sheldrick, 1990)'
_diffrn_ambient_temperature 150(2)
_diffrn_detector_area_resol_mean 'not measured'
_diffrn_measured_fraction_theta_full 0.988
_diffrn_measured_fraction_theta_max 0.988
_diffrn_measurement_device_type 'Oxford Gemini/CCD diffractometer'
_diffrn_measurement_method '\w scans'
_diffrn_radiation_monochromator graphite
_diffrn_radiation_source 'fine-focus sealed tube'
_diffrn_radiation_type CuK\a
_diffrn_radiation_wavelength 1.54178
_diffrn_reflns_av_R_equivalents 0.0256
_diffrn_reflns_av_sigmaI/netI 0.0420
_diffrn_reflns_limit_h_max 12
_diffrn_reflns_limit_h_min -12
_diffrn_reflns_limit_k_max 11
_diffrn_reflns_limit_k_min -12
_diffrn_reflns_limit_l_max 46
_diffrn_reflns_limit_l_min -44
_diffrn_reflns_number 8734
_diffrn_reflns_theta_full 62.50
_diffrn_reflns_theta_max 62.50
_diffrn_reflns_theta_min 4.11
_diffrn_standards_decay_% 'not measured'
_diffrn_standards_interval_count 'not measured'
_diffrn_standards_interval_time 'not measured'
_diffrn_standards_number 'not measured'
_exptl_absorpt_coefficient_mu 0.674
_exptl_absorpt_correction_T_max 0.9056
_exptl_absorpt_correction_T_min 0.8549
_exptl_absorpt_correction_type sphere
_exptl_absorpt_process_details 'oxford user manual CrysAlisPro, 2009'
_exptl_crystal_colour Colorless
_exptl_crystal_density_diffrn 1.254
_exptl_crystal_density_method 'not measured'
_exptl_crystal_description block
_exptl_crystal_F_000 2032
_exptl_crystal_size_max 0.24
_exptl_crystal_size_mid 0.15
_exptl_crystal_size_min 0.15
_refine_diff_density_max 0.125
_refine_diff_density_min -0.171
_refine_diff_density_rms 0.034
_refine_ls_abs_structure_details 'Flack H D (1983), Acta Cryst. A39, 876-881'
_refine_ls_abs_structure_Flack 0.1(2)
_refine_ls_extinction_method none
_refine_ls_goodness_of_fit_ref 0.964
_refine_ls_hydrogen_treatment constr
_refine_ls_matrix_type full
_refine_ls_number_parameters 317
_refine_ls_number_reflns 3928
_refine_ls_number_restraints 0
_refine_ls_restrained_S_all 0.964
_refine_ls_R_factor_all 0.0386
_refine_ls_R_factor_gt 0.0312
_refine_ls_shift/su_max 0.000
_refine_ls_shift/su_mean 0.000
_refine_ls_structure_factor_coef Fsqd
_refine_ls_weighting_details 'calc w=1/[\s^2^(Fo^2^)+(0.0306P)^2^+0.0000P] where P=(Fo^2^+2Fc^2^)/3'
_refine_ls_weighting_scheme calc
_refine_ls_wR_factor_gt 0.0687
_refine_ls_wR_factor_ref 0.0705
_reflns_number_gt 3331
_reflns_number_total 3928
_reflns_threshold_expression >2sigma(I)
_cod_data_source_file ol102179u_si_003.cif
_cod_data_source_block pg19
_cod_depositor_comments
;
The following automatic conversions were performed:

'_symmetry_cell_setting' value 'Tetragonal' changed to 'tetragonal'
according to /home/saulius/struct/CIF-dictionaries/cif_core.dic
dictionary named 'cif_core.dic' version 2.4.2 from 2011-04-26.

Automatic conversion script
Id: cif_fix_values 1715 2011-07-08 13:25:40Z adriana 
;
_cod_original_sg_symbol_H-M P4(1)2(1)2
_cod_database_code 1503452

loop_
_symmetry_equiv_pos_as_xyz
'x, y, z'
'-x, -y, z+1/2'
'-y+1/2, x+1/2, z+1/4'
'y+1/2, -x+1/2, z+3/4'
'-x+1/2, y+1/2, -z+1/4'
'x+1/2, -y+1/2, -z+3/4'
'y, x, -z'
'-y, -x, -z+1/2'

loop_
_atom_site_label
_atom_site_type_symbol
_atom_site_fract_x
_atom_site_fract_y
_atom_site_fract_z
_atom_site_U_iso_or_equiv
_atom_site_adp_type
_atom_site_occupancy
_atom_site_symmetry_multiplicity
_atom_site_calc_flag
_atom_site_refinement_flags
O1 O -0.62259(11) -0.21933(11) -0.03818(3) 0.0268(3) Uani 1 1 d .
O2 O -0.78057(12) -0.61218(12) -0.03842(4) 0.0363(3) Uani 1 1 d .
H2C H -0.7572 -0.6837 -0.0393 0.054 Uiso 1 1 calc R
O3 O -0.63313(14) -0.78878(13) -0.04184(4) 0.0452(4) Uani 1 1 d .
O4 O -0.36077(12) -0.55205(13) -0.04687(4) 0.0366(4) Uani 1 1 d .
H4A H -0.3105 -0.4960 -0.0462 0.055 Uiso 1 1 calc R
O5 O -0.28330(12) -0.33778(13) -0.04239(4) 0.0399(4) Uani 1 1 d .
C1 C -0.79174(18) -0.12647(17) 0.06229(5) 0.0290(5) Uani 1 1 d .
H1A H -0.7422 -0.2012 0.0615 0.035 Uiso 1 1 calc R
C2 C -0.74413(18) -0.04185(17) 0.03558(5) 0.0306(5) Uani 1 1 d .
H2A H -0.6953 0.0207 0.0466 0.037 Uiso 1 1 calc R
H2B H -0.8136 -0.0012 0.0253 0.037 Uiso 1 1 calc R
C3 C -0.66756(18) -0.09818(17) 0.00764(5) 0.0287(4) Uani 1 1 d .
H3A H -0.6150 -0.0341 -0.0011 0.034 Uiso 1 1 calc R
H3B H -0.6145 -0.1585 0.0180 0.034 Uiso 1 1 calc R
C4 C -0.72770(17) -0.15894(17) -0.02222(5) 0.0258(4) Uani 1 1 d .
C5 C -0.82360(16) -0.25121(16) -0.01185(5) 0.0237(4) Uani 1 1 d .
H5A H -0.7984 -0.2810 0.0104 0.028 Uiso 1 1 calc R
C6 C -0.94669(16) -0.19101(17) -0.00667(5) 0.0278(4) Uani 1 1 d .
H6A H -0.9345 -0.1093 0.0023 0.033 Uiso 1 1 calc R
H6B H -0.9876 -0.1833 -0.0283 0.033 Uiso 1 1 calc R
C7 C -1.02666(16) -0.26177(18) 0.01692(5) 0.0290(5) Uani 1 1 d .
H7A H -1.1044 -0.2197 0.0192 0.035 Uiso 1 1 calc R
H7B H -1.0428 -0.3418 0.0073 0.035 Uiso 1 1 calc R
C8 C -0.97153(16) -0.27769(18) 0.05077(5) 0.0275(5) Uani 1 1 d .
C9 C -0.92612(18) -0.16528(18) 0.06698(5) 0.0313(5) Uani 1 1 d .
H9A H -0.9796 -0.0968 0.0608 0.038 Uiso 1 1 calc R
C10 C -0.9027(2) -0.1623(2) 0.10490(5) 0.0423(6) Uani 1 1 d .
H10A H -0.9674 -0.1229 0.1177 0.051 Uiso 1 1 calc R
H10B H -0.8825 -0.2415 0.1144 0.051 Uiso 1 1 calc R
C11 C -0.7919(2) -0.08087(19) 0.09885(5) 0.0380(5) Uani 1 1 d .
C12 C -0.6788(2) -0.1091(2) 0.11811(6) 0.0528(7) Uani 1 1 d .
H12B H -0.6867 -0.0786 0.1407 0.079 Uiso 1 1 calc R
H12C H -0.6100 -0.0708 0.1074 0.079 Uiso 1 1 calc R
H12D H -0.6667 -0.1961 0.1187 0.079 Uiso 1 1 calc R
C13 C -0.8248(2) 0.0515(2) 0.10241(6) 0.0528(7) Uani 1 1 d .
H13A H -0.8245 0.0735 0.1259 0.079 Uiso 1 1 calc R
H13B H -0.9048 0.0652 0.0931 0.079 Uiso 1 1 calc R
H13C H -0.7660 0.1006 0.0905 0.079 Uiso 1 1 calc R
C14 C -0.76792(19) -0.06817(17) -0.04782(5) 0.0308(5) Uani 1 1 d .
H14A H -0.8063 -0.1100 -0.0663 0.046 Uiso 1 1 calc R
H14B H -0.6982 -0.0234 -0.0559 0.046 Uiso 1 1 calc R
H14C H -0.8253 -0.0124 -0.0378 0.046 Uiso 1 1 calc R
C15 C -0.96321(18) -0.38573(18) 0.06433(5) 0.0332(5) Uani 1 1 d .
H15A H -0.9270 -0.3950 0.0854 0.040 Uiso 1 1 calc R
H15B H -0.9935 -0.4538 0.0529 0.040 Uiso 1 1 calc R
C1' C -0.83136(16) -0.36418(16) -0.03432(5) 0.0247(4) Uani 1 1 d .
H1'A H -0.8814 -0.4243 -0.0222 0.030 Uiso 1 1 calc R
C2' C -0.70746(16) -0.41577(16) -0.03661(5) 0.0227(4) Uani 1 1 d .
C3' C -0.60952(17) -0.33992(17) -0.03786(4) 0.0233(4) Uani 1 1 d .
C4' C -0.48984(16) -0.38263(17) -0.04088(5) 0.0240(4) Uani 1 1 d .
C5' C -0.47209(17) -0.50692(18) -0.04350(5) 0.0276(4) Uani 1 1 d .
C6' C -0.56879(18) -0.58736(17) -0.04242(5) 0.0273(5) Uani 1 1 d .
C7' C -0.68575(17) -0.53917(16) -0.03906(5) 0.0263(4) Uani 1 1 d .
C8' C -0.88915(17) -0.34737(17) -0.06828(5) 0.0258(4) Uani 1 1 d .
C9' C -0.82277(18) -0.32575(18) -0.09667(5) 0.0315(5) Uani 1 1 d .
H9'A H -0.7379 -0.3204 -0.0951 0.038 Uiso 1 1 calc R
C10' C -0.8765(2) -0.3119(2) -0.12705(5) 0.0383(5) Uani 1 1 d .
H10C H -0.8289 -0.2969 -0.1461 0.046 Uiso 1 1 calc R
C11' C -1.0003(2) -0.3197(2) -0.12988(6) 0.0406(6) Uani 1 1 d .
H11A H -1.0379 -0.3097 -0.1508 0.049 Uiso 1 1 calc R
C12' C -1.06797(19) -0.3422(2) -0.10220(6) 0.0418(5) Uani 1 1 d .
H12A H -1.1527 -0.3479 -0.1040 0.050 Uiso 1 1 calc R
C13' C -1.01331(18) -0.3566(2) -0.07165(5) 0.0346(5) Uani 1 1 d .
H13D H -1.0611 -0.3730 -0.0527 0.042 Uiso 1 1 calc R
C14' C -0.38877(17) -0.30359(19) -0.04029(5) 0.0310(5) Uani 1 1 d .
H14D H -0.4034 -0.2200 -0.0382 0.037 Uiso 1 1 calc R
C15' C -0.5508(2) -0.71490(19) -0.04347(5) 0.0364(5) Uani 1 1 d .
H15C H -0.4711 -0.7441 -0.0455 0.044 Uiso 1 1 calc R

loop_
_atom_site_aniso_label
_atom_site_aniso_U_11
_atom_site_aniso_U_22
_atom_site_aniso_U_33
_atom_site_aniso_U_23
_atom_site_aniso_U_13
_atom_site_aniso_U_12
O1 0.0235(7) 0.0207(7) 0.0362(7) -0.0002(6) 0.0062(6) 0.0001(5)
O2 0.0300(7) 0.0232(7) 0.0557(9) -0.0026(7) -0.0003(7) -0.0036(6)
O3 0.0469(9) 0.0250(8) 0.0639(11) -0.0053(8) -0.0013(8) -0.0001(7)
O4 0.0235(7) 0.0356(8) 0.0505(9) -0.0063(7) -0.0008(7) 0.0076(7)
O5 0.0208(7) 0.0446(9) 0.0544(10) -0.0060(8) 0.0028(7) 0.0003(7)
C1 0.0330(11) 0.0243(10) 0.0297(11) -0.0018(9) 0.0040(9) -0.0006(9)
C2 0.0355(12) 0.0224(10) 0.0339(11) -0.0044(9) 0.0028(10) -0.0025(9)
C3 0.0287(10) 0.0258(10) 0.0317(11) -0.0004(9) 0.0032(9) -0.0066(9)
C4 0.0233(10) 0.0234(9) 0.0308(10) 0.0013(9) 0.0063(9) 0.0028(9)
C5 0.0209(10) 0.0238(10) 0.0263(10) 0.0015(8) 0.0021(8) 0.0012(8)
C6 0.0239(10) 0.0262(11) 0.0332(11) 0.0014(9) 0.0007(9) 0.0014(9)
C7 0.0208(10) 0.0305(11) 0.0356(11) 0.0005(9) 0.0044(9) 0.0019(9)
C8 0.0201(10) 0.0291(11) 0.0334(11) -0.0008(9) 0.0078(9) 0.0008(9)
C9 0.0325(11) 0.0280(10) 0.0333(11) 0.0013(10) 0.0062(10) 0.0018(9)
C10 0.0493(14) 0.0436(13) 0.0341(12) -0.0021(11) 0.0093(11) -0.0080(12)
C11 0.0481(13) 0.0375(12) 0.0284(11) -0.0038(10) 0.0022(11) -0.0059(11)
C12 0.0636(16) 0.0566(15) 0.0381(12) -0.0005(12) -0.0069(13) -0.0125(14)
C13 0.0743(18) 0.0409(13) 0.0431(13) -0.0152(12) 0.0108(14) -0.0039(13)
C14 0.0343(11) 0.0235(10) 0.0345(11) 0.0038(9) 0.0006(10) 0.0021(9)
C15 0.0287(11) 0.0303(11) 0.0405(12) 0.0052(10) 0.0024(10) -0.0023(9)
C1' 0.0212(9) 0.0250(10) 0.0280(10) 0.0011(8) 0.0014(9) -0.0008(9)
C2' 0.0201(9) 0.0250(10) 0.0230(10) 0.0007(8) 0.0000(8) -0.0005(8)
C3' 0.0255(10) 0.0255(10) 0.0190(9) -0.0001(9) -0.0001(8) -0.0017(9)
C4' 0.0198(10) 0.0268(10) 0.0254(10) -0.0018(9) -0.0015(8) 0.0009(8)
C5' 0.0231(11) 0.0322(11) 0.0273(10) -0.0013(9) -0.0014(9) 0.0049(9)
C6' 0.0285(11) 0.0239(10) 0.0294(11) -0.0022(9) -0.0027(9) 0.0038(9)
C7' 0.0281(11) 0.0248(10) 0.0259(10) -0.0012(9) -0.0018(9) -0.0041(9)
C8' 0.0228(10) 0.0249(10) 0.0297(11) -0.0012(9) -0.0028(9) 0.0005(9)
C9' 0.0243(10) 0.0363(11) 0.0339(11) -0.0016(10) 0.0001(9) -0.0007(10)
C10' 0.0390(12) 0.0458(13) 0.0302(12) 0.0019(11) -0.0010(10) -0.0021(11)
C11' 0.0407(13) 0.0471(14) 0.0340(12) -0.0010(11) -0.0115(11) 0.0062(11)
C12' 0.0265(11) 0.0549(14) 0.0440(13) -0.0028(12) -0.0096(11) 0.0065(11)
C13' 0.0247(11) 0.0456(13) 0.0335(11) -0.0017(10) -0.0013(10) 0.0027(10)
C14' 0.0239(11) 0.0357(12) 0.0333(12) -0.0038(10) 0.0013(9) -0.0020(9)
C15' 0.0374(12) 0.0295(11) 0.0422(12) -0.0047(10) -0.0020(11) 0.0044(11)

loop_
_atom_type_symbol
_atom_type_description
_atom_type_scat_dispersion_real
_atom_type_scat_dispersion_imag
_atom_type_scat_source
C C 0.0181 0.0091 'International Tables Vol C Tables 4.2.6.8 and 6.1.1.4'
H H 0.0000 0.0000 'International Tables Vol C Tables 4.2.6.8 and 6.1.1.4'
O O 0.0492 0.0322 'International Tables Vol C Tables 4.2.6.8 and 6.1.1.4'

loop_
_geom_angle_atom_site_label_1
_geom_angle_atom_site_label_2
_geom_angle_atom_site_label_3
_geom_angle
C3' O1 C4 121.81(14)
C7' O2 H2C 109.5
C5' O4 H4A 109.5
C2 C1 C11 117.89(17)
C2 C1 C9 125.89(18)
C11 C1 C9 88.51(15)
C2 C1 H1A 107.5
C11 C1 H1A 107.5
C9 C1 H1A 107.5
C1 C2 C3 117.15(16)
C1 C2 H2A 108.0
C3 C2 H2A 108.0
C1 C2 H2B 108.0
C3 C2 H2B 108.0
H2A C2 H2B 107.3
C4 C3 C2 120.73(17)
C4 C3 H3A 107.1
C2 C3 H3A 107.1
C4 C3 H3B 107.1
C2 C3 H3B 107.1
H3A C3 H3B 106.8
O1 C4 C14 103.73(15)
O1 C4 C3 101.26(15)
C14 C4 C3 111.79(17)
O1 C4 C5 111.09(14)
C14 C4 C5 115.23(16)
C3 C4 C5 112.47(16)
C4 C5 C6 111.33(15)
C4 C5 C1' 114.81(15)
C6 C5 C1' 112.47(15)
C4 C5 H5A 105.8
C6 C5 H5A 105.8
C1' C5 H5A 105.8
C7 C6 C5 112.33(15)
C7 C6 H6A 109.1
C5 C6 H6A 109.1
C7 C6 H6B 109.1
C5 C6 H6B 109.1
H6A C6 H6B 107.9
C8 C7 C6 112.93(16)
C8 C7 H7A 109.0
C6 C7 H7A 109.0
C8 C7 H7B 109.0
C6 C7 H7B 109.0
H7A C7 H7B 107.8
C15 C8 C9 123.60(19)
C15 C8 C7 120.63(19)
C9 C8 C7 115.76(17)
C8 C9 C10 120.31(18)
C8 C9 C1 119.90(17)
C10 C9 C1 87.32(15)
C8 C9 H9A 109.1
C10 C9 H9A 109.1
C1 C9 H9A 109.1
C11 C10 C9 89.46(16)
C11 C10 H10A 113.7
C9 C10 H10A 113.7
C11 C10 H10B 113.7
C9 C10 H10B 113.7
H10A C10 H10B 111.0
C12 C11 C13 110.57(19)
C12 C11 C10 117.37(19)
C13 C11 C10 111.1(2)
C12 C11 C1 114.67(19)
C13 C11 C1 113.83(18)
C10 C11 C1 87.72(15)
C11 C12 H12B 109.5
C11 C12 H12C 109.5
H12B C12 H12C 109.5
C11 C12 H12D 109.5
H12B C12 H12D 109.5
H12C C12 H12D 109.5
C11 C13 H13A 109.5
C11 C13 H13B 109.5
H13A C13 H13B 109.5
C11 C13 H13C 109.5
H13A C13 H13C 109.5
H13B C13 H13C 109.5
C4 C14 H14A 109.5
C4 C14 H14B 109.5
H14A C14 H14B 109.5
C4 C14 H14C 109.5
H14A C14 H14C 109.5
H14B C14 H14C 109.5
C8 C15 H15A 120.0
C8 C15 H15B 120.0
H15A C15 H15B 120.0
C2' C1' C8' 112.33(16)
C2' C1' C5 107.18(15)
C8' C1' C5 116.69(15)
C2' C1' H1'A 106.7
C8' C1' H1'A 106.7
C5 C1' H1'A 106.7
C3' C2' C7' 117.51(17)
C3' C2' C1' 119.71(16)
C7' C2' C1' 122.72(16)
O1 C3' C2' 121.57(17)
O1 C3' C4' 115.67(16)
C2' C3' C4' 122.66(17)
C5' C4' C3' 117.99(17)
C5' C4' C14' 119.88(17)
C3' C4' C14' 122.10(17)
O4 C5' C6' 118.21(17)
O4 C5' C4' 120.44(18)
C6' C5' C4' 121.35(17)
C5' C6' C7' 117.89(17)
C5' C6' C15' 121.63(18)
C7' C6' C15' 120.44(19)
O2 C7' C2' 117.45(17)
O2 C7' C6' 119.97(17)
C2' C7' C6' 122.58(17)
C9' C8' C13' 117.49(18)
C9' C8' C1' 122.70(16)
C13' C8' C1' 119.80(17)
C10' C9' C8' 121.76(18)
C10' C9' H9'A 119.1
C8' C9' H9'A 119.1
C9' C10' C11' 120.0(2)
C9' C10' H10C 120.0
C11' C10' H10C 120.0
C12' C11' C10' 119.4(2)
C12' C11' H11A 120.3
C10' C11' H11A 120.3
C11' C12' C13' 120.4(2)
C11' C12' H12A 119.8
C13' C12' H12A 119.8
C12' C13' C8' 121.0(2)
C12' C13' H13D 119.5
C8' C13' H13D 119.5
O5 C14' C4' 123.84(19)
O5 C14' H14D 118.1
C4' C14' H14D 118.1
O3 C15' C6' 123.7(2)
O3 C15' H15C 118.2
C6' C15' H15C 118.2

loop_
_geom_bond_atom_site_label_1
_geom_bond_atom_site_label_2
_geom_bond_distance
O1 C3' 1.352(2)
O1 C4 1.498(2)
O2 C7' 1.335(2)
O2 H2C 0.8400
O3 C15' 1.235(3)
O4 C5' 1.346(2)
O4 H4A 0.8400
O5 C14' 1.239(2)
C1 C2 1.529(3)
C1 C11 1.564(3)
C1 C9 1.571(3)
C1 H1A 1.0000
C2 C3 1.549(3)
C2 H2A 0.9900
C2 H2B 0.9900
C3 C4 1.539(3)
C3 H3A 0.9900
C3 H3B 0.9900
C4 C14 1.516(3)
C4 C5 1.542(3)
C5 C6 1.542(3)
C5 C1' 1.556(3)
C5 H5A 1.0000
C6 C7 1.526(3)
C6 H6A 0.9900
C6 H6B 0.9900
C7 C8 1.511(3)
C7 H7A 0.9900
C7 H7B 0.9900
C8 C15 1.327(3)
C8 C9 1.502(3)
C9 C10 1.556(3)
C9 H9A 1.0000
C10 C11 1.552(3)
C10 H10A 0.9900
C10 H10B 0.9900
C11 C12 1.516(3)
C11 C13 1.527(3)
C12 H12B 0.9800
C12 H12C 0.9800
C12 H12D 0.9800
C13 H13A 0.9800
C13 H13B 0.9800
C13 H13C 0.9800
C14 H14A 0.9800
C14 H14B 0.9800
C14 H14C 0.9800
C15 H15A 0.9500
C15 H15B 0.9500
C1' C2' 1.499(3)
C1' C8' 1.529(3)
C1' H1'A 1.0000
C2' C3' 1.382(3)
C2' C7' 1.401(3)
C3' C4' 1.422(3)
C4' C5' 1.404(3)
C4' C14' 1.431(3)
C5' C6' 1.403(3)
C6' C7' 1.417(3)
C6' C15' 1.437(3)
C8' C9' 1.387(3)
C8' C13' 1.395(3)
C9' C10' 1.376(3)
C9' H9'A 0.9500
C10' C11' 1.388(3)
C10' H10C 0.9500
C11' C12' 1.373(3)
C11' H11A 0.9500
C12' C13' 1.387(3)
C12' H12A 0.9500
C13' H13D 0.9500
C14' H14D 0.9500
C15' H15C 0.9500

loop_
_cod_related_entry_id
_cod_related_entry_database
_cod_related_entry_code
1 ChemSpider 28424473
